data_1549331
loop_
_publ_author_name
'Ortega, Gabriela'
'Hern\'andez, Jes\'us'
'Gonz\'alez, Teresa'
'Dorta, Romano'
'Brice\~no, Alexander'

_publ_section_title
;
 1,2,4,5-Benzenetetracarboxylic acid: a versatile hydrogen bonding
 template for controlling the regioselective topochemical synthesis of
 head-to-tail photodimers from stilbazole derivatives.
;
_journal_issue 5
_journal_name_full
'Photochemical &amp; photobiological sciences : Official journal of the European Photochemistry Association and the European Society for Photobiology'
_journal_page_first 670
_journal_page_last 680
_journal_paper_doi 10.1039/c7pp00448f
_journal_volume 17
_journal_year 2018
_chemical_compound_source Synthesis
_chemical_formula_moiety 'C18 H13 Cl N O4'
_chemical_formula_sum 'C18 H13 Cl N O4'
_chemical_formula_weight 342.74
_space_group_IT_number 14
_space_group_name_Hall '-P 2ybc'
_space_group_name_H-M_alt 'P 1 21/c 1'
_symmetry_cell_setting monoclinic
_symmetry_space_group_name_Hall '-P 2ybc'
_symmetry_space_group_name_H-M 'P 1 21/c 1'
_atom_sites_solution_hydrogens geom
_atom_sites_solution_primary direct
_atom_sites_solution_secondary difmap
_audit_creation_date '12 January 2016'
_audit_creation_method SHELXL-97
_audit_update_record
;
2018-04-17 deposited with the CCDC.
2018-04-17 downloaded from the CCDC.
;
_cell_angle_alpha 90.00
_cell_angle_beta 114.53(2)
_cell_angle_gamma 90.00
_cell_formula_units_Z 4
_cell_length_a 9.6552(19)
_cell_length_b 12.927(3)
_cell_length_c 13.746(5)
_cell_measurement_reflns_used 3417
_cell_measurement_temperature 295(2)
_cell_measurement_theta_max 56.219
_cell_measurement_theta_min 4.532
_cell_volume 1560.8(8)
_computing_cell_refinement 'CrystalClear (Rigaku/MSC Inc., 2005)'
_computing_data_collection 'CrystalClear (Rigaku/MSC Inc., 2005)'
_computing_data_reduction 'CrystalClear (Rigaku/MSC Inc., 2005)'
_computing_molecular_graphics
;
SHELXLTL-NT V5.1 (Bruker AXS, 1998) and DIAMOND 
(Brandenburg, 1998)
;
_computing_publication_material
; 
SHELXLTL-NT V5.1 (Bruker AXS, 1998) and PLATON (Spek, 2003).
;
_computing_structure_refinement 'SHELXL-2003 (Sheldrick, 2003)'
_computing_structure_solution 'SHELXLTL-NT V5.1 (Bruker AXS, 1998)'
_diffrn_ambient_temperature 295(2)
_diffrn_measured_fraction_theta_full 0.977
_diffrn_measured_fraction_theta_max 0.798
_diffrn_measurement_device 'Mercury (2x2 bin mode)'
_diffrn_measurement_device_type 'Rigaku AFC7S Mercury'
_diffrn_measurement_method '\w '
_diffrn_radiation_detector CCD
_diffrn_radiation_monochromator graphite
_diffrn_radiation_source 'Normal-focus sealed tube'
_diffrn_radiation_type MoK\a
_diffrn_radiation_wavelength 0.71073
_diffrn_reflns_av_R_equivalents 0.0640
_diffrn_reflns_av_sigmaI/netI 0.0503
_diffrn_reflns_limit_h_max 11
_diffrn_reflns_limit_h_min -8
_diffrn_reflns_limit_k_max 14
_diffrn_reflns_limit_k_min -14
_diffrn_reflns_limit_l_max 17
_diffrn_reflns_limit_l_min -17
_diffrn_reflns_number 19264
_diffrn_reflns_theta_full 25.00
_diffrn_reflns_theta_max 28.11
_diffrn_reflns_theta_min 2.27
_diffrn_standards_decay_% 0
_diffrn_standards_interval_count 0
_diffrn_standards_interval_time 0
_diffrn_standards_number 0
_exptl_absorpt_coefficient_mu 0.267
_exptl_absorpt_correction_T_max 0.930
_exptl_absorpt_correction_T_min 0.919
_exptl_absorpt_correction_type multi-scan
_exptl_absorpt_process_details 'Jacobson, R. (1998) Private communication'
_exptl_crystal_colour Yellow
_exptl_crystal_density_diffrn 1.454
_exptl_crystal_density_method 'not measured'
_exptl_crystal_description Prism
_exptl_crystal_F_000 708
_exptl_crystal_size_max 0.33
_exptl_crystal_size_mid 0.30
_exptl_crystal_size_min 0.28
_refine_diff_density_max 0.260
_refine_diff_density_min -0.436
_refine_diff_density_rms 0.055
_refine_ls_extinction_method none
_refine_ls_goodness_of_fit_ref 1.071
_refine_ls_hydrogen_treatment constr
_refine_ls_matrix_type full
_refine_ls_number_parameters 217
_refine_ls_number_reflns 3041
_refine_ls_number_restraints 0
_refine_ls_restrained_S_all 1.071
_refine_ls_R_factor_all 0.1292
_refine_ls_R_factor_gt 0.0722
_refine_ls_shift/su_max 0.000
_refine_ls_shift/su_mean 0.000
_refine_ls_structure_factor_coef Fsqd
_refine_ls_weighting_details 'calc w=1/[\s^2^(Fo^2^)+(0.0712P)^2^+1.3698P] where P=(Fo^2^+2Fc^2^)/3'
_refine_ls_weighting_scheme calc
_refine_ls_wR_factor_gt 0.1648
_refine_ls_wR_factor_ref 0.1969
_reflns_number_gt 1802
_reflns_number_total 3041
_reflns_threshold_expression >2sigma(I)
_cod_data_source_file c7pp00448f2.cif
_cod_data_source_block p-1_CCDC6
_cod_depositor_comments
;
The following automatic conversions were performed:

'_symmetry_cell_setting' value 'Monoclinic' changed to 'monoclinic'
according to
/home/data/users/saulius/crontab/automatic-downloads/rss-feeds/RSC/lib/dictionaries/cif_core.dic
dictionary named 'cif_core.dic' version 2.4.2 from 2011-04-26.

'_exptl_absorpt_correction_type' value 'Multi Scan' changed to
'multi-scan' according to
/home/data/users/saulius/crontab/automatic-downloads/rss-feeds/RSC/lib/dictionaries/cif_core.dic
dictionary named 'cif_core.dic' version 2.4.2 from 2011-04-26.

Automatic conversion script
Id: cif_fix_values 4973 2017-02-22 13:04:09Z antanas 

 Adding full bibliography for 1549321--1549331.cif.
;
_cod_original_cell_volume 1560.8(7)
_cod_original_sg_symbol_Hall '-P 2ybc '
_cod_original_sg_symbol_H-M P21/c
_cod_database_code 1549331

loop_
_symmetry_equiv_pos_as_xyz
'x, y, z'
'-x, y+1/2, -z+1/2'
'-x, -y, -z'
'x, -y-1/2, z-1/2'

loop_
_atom_site_label
_atom_site_type_symbol
_atom_site_fract_x
_atom_site_fract_y
_atom_site_fract_z
_atom_site_U_iso_or_equiv
_atom_site_adp_type
_atom_site_occupancy
_atom_site_symmetry_multiplicity
_atom_site_calc_flag
_atom_site_refinement_flags
O1 O 0.0669(4) 0.2226(2) 0.3669(2) 0.0648(8) Uani 1 1 d .
H1 H 0.0482 0.2699 0.2944 0.097 Uiso 1 1 d R
O2 O 0.0500(3) 0.0897(2) 0.2598(2) 0.0573(8) Uani 1 1 d .
O3 O 0.1647(3) -0.1220(2) 0.3298(2) 0.0613(8) Uani 1 1 d .
O4 O -0.0859(3) -0.1505(2) 0.2600(2) 0.0589(8) Uani 1 1 d .
C1 C 0.0505(4) 0.1250(3) 0.3423(3) 0.0423(9) Uani 1 1 d .
C2 C 0.0357(5) -0.1103(3) 0.3271(3) 0.0444(9) Uani 1 1 d .
C3 C 0.0124(4) 0.1055(3) 0.5102(3) 0.0416(8) Uani 1 1 d .
H2 H 0.0212 0.1770 0.5170 0.050 Uiso 1 1 calc R
C4 C 0.0168(4) -0.0491(3) 0.4143(3) 0.0381(8) Uani 1 1 d .
C5 C 0.0287(4) 0.0578(3) 0.4243(3) 0.0381(8) Uani 1 1 d .
Cl1 Cl 0.3881(2) 0.29150(13) 0.12321(13) 0.1147(7) Uani 1 1 d .
N1 N 0.8169(4) 0.0501(5) -0.1467(3) 0.0828(14) Uani 1 1 d .
H1A H 0.8370 0.0481 -0.2020 0.099 Uiso 1 1 calc R
C21 C 0.7852(6) 0.1400(5) -0.1150(4) 0.0905(19) Uani 1 1 d .
H9 H 0.7873 0.2000 -0.1516 0.109 Uiso 1 1 calc R
C22 C 0.8185(5) -0.0367(5) -0.0957(4) 0.0750(14) Uani 1 1 d .
H11 H 0.8453 -0.0985 -0.1181 0.090 Uiso 1 1 calc R
C23 C 0.7487(5) 0.1458(4) -0.0274(4) 0.0760(14) Uani 1 1 d .
H12 H 0.7295 0.2094 -0.0039 0.091 Uiso 1 1 calc R
C24 C 0.7811(5) -0.0359(4) -0.0103(3) 0.0650(12) Uani 1 1 d .
H13 H 0.7824 -0.0975 0.0251 0.078 Uiso 1 1 calc R
C25 C 0.7411(4) 0.0555(3) 0.0245(3) 0.0532(10) Uani 1 1 d .
C26 C 0.6920(4) 0.0537(3) 0.1121(3) 0.0561(10) Uani 1 1 d .
H14 H 0.7093 -0.0065 0.1525 0.067 Uiso 1 1 calc R
C27 C 0.6252(4) 0.1310(3) 0.1377(3) 0.0571(11) Uani 1 1 d .
H15 H 0.6101 0.1914 0.0978 0.068 Uiso 1 1 calc R
C28 C 0.5723(4) 0.1306(3) 0.2236(3) 0.0520(10) Uani 1 1 d .
C29 C 0.6248(5) 0.0611(4) 0.3073(4) 0.0698(13) Uani 1 1 d .
H16 H 0.6956 0.0115 0.3091 0.084 Uiso 1 1 calc R
C30 C 0.4663(5) 0.2031(3) 0.2254(3) 0.0593(11) Uani 1 1 d .
C31 C 0.5760(6) 0.0625(5) 0.3884(4) 0.0843(16) Uani 1 1 d .
H17 H 0.6140 0.0149 0.4440 0.101 Uiso 1 1 calc R
C32 C 0.4144(5) 0.2051(4) 0.3057(4) 0.0709(13) Uani 1 1 d .
H18 H 0.3423 0.2536 0.3041 0.085 Uiso 1 1 calc R
C33 C 0.4702(6) 0.1354(4) 0.3862(4) 0.0801(15) Uani 1 1 d .
H19 H 0.4369 0.1366 0.4407 0.096 Uiso 1 1 calc R

loop_
_atom_site_aniso_label
_atom_site_aniso_U_11
_atom_site_aniso_U_22
_atom_site_aniso_U_33
_atom_site_aniso_U_23
_atom_site_aniso_U_13
_atom_site_aniso_U_12
O1 0.125(3) 0.0351(16) 0.0528(17) 0.0063(13) 0.0548(18) 0.0004(15)
O2 0.093(2) 0.0491(17) 0.0450(16) -0.0025(13) 0.0439(15) -0.0063(14)
O3 0.0660(17) 0.075(2) 0.0583(18) -0.0024(15) 0.0410(15) 0.0094(15)
O4 0.0766(19) 0.0542(18) 0.0569(18) -0.0218(14) 0.0386(15) -0.0094(14)
C1 0.058(2) 0.038(2) 0.037(2) 0.0059(17) 0.0263(18) 0.0034(16)
C2 0.070(2) 0.035(2) 0.040(2) 0.0030(17) 0.035(2) 0.0015(18)
C3 0.064(2) 0.0297(19) 0.040(2) -0.0032(16) 0.0296(18) -0.0039(16)
C4 0.050(2) 0.036(2) 0.0349(19) -0.0009(15) 0.0247(16) -0.0010(15)
C5 0.0492(19) 0.038(2) 0.0327(19) -0.0012(15) 0.0222(16) -0.0005(15)
Cl1 0.1460(14) 0.1120(13) 0.1252(13) 0.0556(10) 0.0952(12) 0.0707(11)
N1 0.064(2) 0.143(5) 0.053(2) 0.000(3) 0.036(2) -0.008(3)
C21 0.075(3) 0.131(5) 0.082(4) 0.049(4) 0.048(3) 0.018(3)
C22 0.079(3) 0.096(4) 0.067(3) -0.022(3) 0.047(3) -0.012(3)
C23 0.082(3) 0.085(4) 0.083(3) 0.030(3) 0.056(3) 0.019(3)
C24 0.074(3) 0.073(3) 0.060(3) -0.003(2) 0.041(2) 0.000(2)
C25 0.054(2) 0.065(3) 0.048(2) 0.003(2) 0.029(2) 0.0039(19)
C26 0.067(2) 0.059(3) 0.054(2) 0.005(2) 0.037(2) 0.003(2)
C27 0.063(2) 0.060(3) 0.058(3) 0.011(2) 0.034(2) 0.011(2)
C28 0.056(2) 0.055(3) 0.052(2) -0.003(2) 0.030(2) -0.0001(19)
C29 0.068(3) 0.088(4) 0.064(3) 0.009(3) 0.038(2) 0.013(2)
C30 0.067(3) 0.059(3) 0.062(3) 0.000(2) 0.038(2) 0.004(2)
C31 0.094(4) 0.109(4) 0.062(3) 0.017(3) 0.045(3) 0.012(3)
C32 0.077(3) 0.074(3) 0.079(3) -0.004(3) 0.050(3) 0.008(2)
C33 0.097(4) 0.097(4) 0.070(3) -0.010(3) 0.058(3) -0.004(3)

loop_
_atom_type_symbol
_atom_type_description
_atom_type_scat_dispersion_real
_atom_type_scat_dispersion_imag
_atom_type_scat_source
C C 0.0033 0.0016 'International Tables Vol C Tables 4.2.6.8 and 6.1.1.4'
H H 0.0000 0.0000 'International Tables Vol C Tables 4.2.6.8 and 6.1.1.4'
Cl Cl 0.1484 0.1585 'International Tables Vol C Tables 4.2.6.8 and 6.1.1.4'
N N 0.0061 0.0033 'International Tables Vol C Tables 4.2.6.8 and 6.1.1.4'
O O 0.0106 0.0060 'International Tables Vol C Tables 4.2.6.8 and 6.1.1.4'

loop_
_geom_angle_atom_site_label_1
_geom_angle_atom_site_label_2
_geom_angle_atom_site_label_3
_geom_angle
_geom_angle_site_symmetry_1
_geom_angle_site_symmetry_3
C1 O1 H1 110.0 . .
O2 C1 O1 123.9(3) . .
O2 C1 C5 122.2(3) . .
O1 C1 C5 113.9(3) . .
O3 C2 O4 126.0(3) . .
O3 C2 C4 119.5(4) . .
O4 C2 C4 114.3(3) . .
C4 C3 C5 121.9(3) 3_556 .
C4 C3 H2 119.0 3_556 .
C5 C3 H2 119.0 . .
C5 C4 C3 118.8(3) . 3_556
C5 C4 C2 124.6(3) . .
C3 C4 C2 116.6(3) 3_556 .
C4 C5 C3 119.2(3) . .
C4 C5 C1 122.1(3) . .
C3 C5 C1 118.6(3) . .
C22 N1 C21 121.7(4) . .
C22 N1 H1A 119.1 . .
C21 N1 H1A 119.1 . .
N1 C21 C23 120.7(5) . .
N1 C21 H9 119.7 . .
C23 C21 H9 119.7 . .
N1 C22 C24 120.1(5) . .
N1 C22 H11 119.9 . .
C24 C22 H11 119.9 . .
C25 C23 C21 119.1(5) . .
C25 C23 H12 120.4 . .
C21 C23 H12 120.4 . .
C22 C24 C25 120.9(5) . .
C22 C24 H13 119.6 . .
C25 C24 H13 119.6 . .
C24 C25 C23 117.3(4) . .
C24 C25 C26 120.1(4) . .
C23 C25 C26 122.7(4) . .
C27 C26 C25 124.8(4) . .
C27 C26 H14 117.6 . .
C25 C26 H14 117.6 . .
C26 C27 C28 125.9(4) . .
C26 C27 H15 117.1 . .
C28 C27 H15 117.1 . .
C29 C28 C30 116.1(4) . .
C29 C28 C27 122.9(4) . .
C30 C28 C27 121.0(4) . .
C31 C29 C28 122.4(4) . .
C31 C29 H16 118.8 . .
C28 C29 H16 118.8 . .
C32 C30 C28 122.5(4) . .
C32 C30 Cl1 117.1(3) . .
C28 C30 Cl1 120.4(3) . .
C29 C31 C33 119.3(5) . .
C29 C31 H17 120.3 . .
C33 C31 H17 120.3 . .
C33 C32 C30 119.0(4) . .
C33 C32 H18 120.5 . .
C30 C32 H18 120.5 . .
C32 C33 C31 120.8(4) . .
C32 C33 H19 119.6 . .
C31 C33 H19 119.6 . .

loop_
_geom_bond_atom_site_label_1
_geom_bond_atom_site_label_2
_geom_bond_distance
_geom_bond_site_symmetry_2
O1 C1 1.298(4) .
O1 H1 1.1181 .
O2 C1 1.220(4) .
O3 C2 1.241(4) .
O4 C2 1.265(5) .
C1 C5 1.505(5) .
C2 C4 1.509(5) .
C3 C4 1.389(4) 3_556
C3 C5 1.397(4) .
C3 H2 0.9300 .
C4 C5 1.389(5) .
C4 C3 1.389(4) 3_556
Cl1 C30 1.724(5) .
N1 C22 1.318(7) .
N1 C21 1.322(7) .
N1 H1A 0.8600 .
C21 C23 1.390(7) .
C21 H9 0.9300 .
C22 C24 1.365(6) .
C22 H11 0.9300 .
C23 C25 1.385(6) .
C23 H12 0.9300 .
C24 C25 1.388(6) .
C24 H13 0.9300 .
C25 C26 1.466(5) .
C26 C27 1.313(5) .
C26 H14 0.9300 .
C27 C28 1.468(5) .
C27 H15 0.9300 .
C28 C29 1.380(6) .
C28 C30 1.396(5) .
C29 C31 1.379(6) .
C29 H16 0.9300 .
C30 C32 1.388(6) .
C31 C33 1.381(7) .
C31 H17 0.9300 .
C32 C33 1.354(7) .
C32 H18 0.9300 .
C33 H19 0.9300 .

loop_
_geom_torsion_atom_site_label_1
_geom_torsion_atom_site_label_2
_geom_torsion_atom_site_label_3
_geom_torsion_atom_site_label_4
_geom_torsion
_geom_torsion_site_symmetry_1
_geom_torsion_site_symmetry_4
O3 C2 C4 C5 73.6(5) . .
O4 C2 C4 C5 -110.3(4) . .
O3 C2 C4 C3 -105.4(4) . 3_556
O4 C2 C4 C3 70.7(4) . 3_556
C3 C4 C5 C3 0.5(6) 3_556 .
C2 C4 C5 C3 -178.5(3) . .
C3 C4 C5 C1 -176.2(3) 3_556 .
C2 C4 C5 C1 4.9(6) . .
C4 C3 C5 C4 -0.5(6) 3_556 .
C4 C3 C5 C1 176.3(3) 3_556 .
O2 C1 C5 C4 4.3(6) . .
O1 C1 C5 C4 -176.8(3) . .
O2 C1 C5 C3 -172.4(3) . .
O1 C1 C5 C3 6.5(5) . .
C22 N1 C21 C23 -1.5(8) . .
C21 N1 C22 C24 2.6(8) . .
N1 C21 C23 C25 -2.0(8) . .
N1 C22 C24 C25 -0.1(7) . .
C22 C24 C25 C23 -3.3(6) . .
C22 C24 C25 C26 176.1(4) . .
C21 C23 C25 C24 4.3(7) . .
C21 C23 C25 C26 -175.1(4) . .
C24 C25 C26 C27 -166.5(4) . .
C23 C25 C26 C27 12.8(7) . .
C25 C26 C27 C28 178.8(4) . .
C26 C27 C28 C29 19.6(7) . .
C26 C27 C28 C30 -161.5(4) . .
C30 C28 C29 C31 0.0(7) . .
C27 C28 C29 C31 179.0(5) . .
C29 C28 C30 C32 -0.7(6) . .
C27 C28 C30 C32 -179.7(4) . .
C29 C28 C30 Cl1 -178.1(3) . .
C27 C28 C30 Cl1 2.9(6) . .
C28 C29 C31 C33 0.4(8) . .
C28 C30 C32 C33 1.1(7) . .
Cl1 C30 C32 C33 178.5(4) . .
C30 C32 C33 C31 -0.7(8) . .
C29 C31 C33 C32 -0.1(8) . .
